data_7155769
loop_
_publ_author_name
'Mykhailiuk, Pavel K.'

_publ_section_title
;
 Heptafluoroisopropyl diazomethane (i-C3F7CHN2): in situ generation and
 synthesis of pyrazoles
;
_journal_name_full 'Org. Biomol. Chem.'
_journal_paper_doi 10.1039/C7OB01579H
_journal_year 2017
_chemical_formula_sum 'C14 H9 F7 N2 O'
_chemical_formula_weight 354.23
_chemical_name_systematic
; 
 ? 
;
_space_group_IT_number 2
_symmetry_space_group_name_Hall '-P 1'
_symmetry_space_group_name_H-M 'P -1'
_atom_sites_solution_hydrogens geom
_atom_sites_solution_primary direct
_atom_sites_solution_secondary difmap
_audit_creation_method SHELXL-97
_audit_update_record
;
2017-06-23 deposited with the CCDC.
2017-07-14 downloaded from the CCDC.
;
_cell_angle_alpha 104.197(9)
_cell_angle_beta 90.841(11)
_cell_angle_gamma 101.985(11)
_cell_formula_units_Z 4
_cell_length_a 9.3738(14)
_cell_length_b 12.4038(13)
_cell_length_c 14.0939(14)
_cell_measurement_temperature 293(2)
_cell_volume 1550.3(3)
_computing_structure_refinement 'SHELXL-97 (Sheldrick, 1997)'
_computing_structure_solution 'SHELXS-97 (Sheldrick, 1990)'
_diffrn_ambient_temperature 293(2)
_diffrn_measured_fraction_theta_full 0.987
_diffrn_measured_fraction_theta_max 0.987
_diffrn_radiation_monochromator graphite
_diffrn_radiation_source 'fine-focus sealed tube'
_diffrn_radiation_type MoK\a
_diffrn_radiation_wavelength 0.71073
_diffrn_reflns_av_R_equivalents 0.0575
_diffrn_reflns_av_sigmaI/netI 0.0998
_diffrn_reflns_limit_h_max 13
_diffrn_reflns_limit_h_min -13
_diffrn_reflns_limit_k_max 17
_diffrn_reflns_limit_k_min -17
_diffrn_reflns_limit_l_max 19
_diffrn_reflns_limit_l_min -19
_diffrn_reflns_number 15893
_diffrn_reflns_theta_full 30.00
_diffrn_reflns_theta_max 30.00
_diffrn_reflns_theta_min 3.05
_exptl_absorpt_coefficient_mu 0.155
_exptl_absorpt_correction_T_max 0.9908
_exptl_absorpt_correction_T_min 0.9698
_exptl_crystal_density_diffrn 1.518
_exptl_crystal_density_method 'not measured'
_exptl_crystal_F_000 712
_exptl_crystal_size_max 0.20
_exptl_crystal_size_mid 0.10
_exptl_crystal_size_min 0.06
_refine_diff_density_max 0.269
_refine_diff_density_min -0.192
_refine_diff_density_rms 0.041
_refine_ls_extinction_coef 0.0060(17)
_refine_ls_extinction_expression Fc^*^=kFc[1+0.001xFc^2^\l^3^/sin(2\q)]^-1/4^
_refine_ls_extinction_method SHELXL
_refine_ls_goodness_of_fit_ref 0.819
_refine_ls_hydrogen_treatment mixed
_refine_ls_matrix_type full
_refine_ls_number_parameters 444
_refine_ls_number_reflns 8922
_refine_ls_number_restraints 0
_refine_ls_restrained_S_all 0.819
_refine_ls_R_factor_all 0.2191
_refine_ls_R_factor_gt 0.0701
_refine_ls_shift/su_max 0.000
_refine_ls_shift/su_mean 0.000
_refine_ls_structure_factor_coef Fsqd
_refine_ls_weighting_details 'calc w=1/[\s^2^(Fo^2^)+(0.0981P)^2^+0.0000P] where P=(Fo^2^+2Fc^2^)/3'
_refine_ls_weighting_scheme calc
_refine_ls_wR_factor_gt 0.1765
_refine_ls_wR_factor_ref 0.2410
_reflns_number_gt 2608
_reflns_number_total 8922
_reflns_threshold_expression >2sigma(I)
_cod_data_source_file c7ob01579h2.cif
_cod_data_source_block tolm324
_cod_database_code 7155769

loop_
_symmetry_equiv_pos_as_xyz
'x, y, z'
'-x, -y, -z'

loop_
_atom_site_label
_atom_site_type_symbol
_atom_site_fract_x
_atom_site_fract_y
_atom_site_fract_z
_atom_site_U_iso_or_equiv
_atom_site_adp_type
_atom_site_occupancy
_atom_site_symmetry_multiplicity
_atom_site_calc_flag
_atom_site_refinement_flags
F1A F 0.2812(4) 1.2197(2) 0.23410(17) 0.1578(12) Uani 1 1 d .
F2A F 0.0585(6) 1.0380(8) 0.1344(5) 0.310(4) Uani 1 1 d .
F3A F 0.2153(8) 0.9769(4) 0.0424(3) 0.272(4) Uani 1 1 d .
F4A F 0.1717(6) 1.1444(3) 0.0522(2) 0.251(2) Uani 1 1 d .
F5A F 0.4965(6) 1.0572(5) 0.1067(4) 0.247(3) Uani 1 1 d .
F6A F 0.4584(5) 1.2116(3) 0.0897(3) 0.241(2) Uani 1 1 d .
F7A F 0.5442(6) 1.1919(5) 0.2250(5) 0.262(3) Uani 1 1 d .
O1A O 0.3629(2) 0.87174(16) 0.48742(15) 0.0833(6) Uani 1 1 d .
N1A N 0.2936(3) 0.8939(2) 0.30274(19) 0.0780(8) Uani 1 1 d .
H1NA H 0.307(3) 0.834(2) 0.3008(19) 0.061(8) Uiso 1 1 d .
N2A N 0.2925(3) 0.9297(2) 0.22101(19) 0.0920(9) Uani 1 1 d .
C1A C 0.2943(4) 1.0403(2) 0.2537(2) 0.0782(9) Uani 1 1 d .
C2A C 0.2966(3) 1.0745(2) 0.3551(2) 0.0727(8) Uani 1 1 d .
H2A H 0.2977 1.1471 0.3939 0.087 Uiso 1 1 calc R
C3A C 0.2968(3) 0.9770(2) 0.3858(2) 0.0684(7) Uani 1 1 d .
C4A C 0.3122(3) 0.9538(2) 0.4818(2) 0.0648(7) Uani 1 1 d .
C5A C 0.2718(3) 1.0301(2) 0.5704(2) 0.0668(7) Uani 1 1 d .
C6A C 0.1730(3) 1.0988(3) 0.5669(2) 0.0779(8) Uani 1 1 d .
H6A H 0.1316 1.0991 0.5066 0.093 Uiso 1 1 calc R
C7A C 0.1358(4) 1.1668(3) 0.6523(3) 0.0895(10) Uani 1 1 d .
H7A H 0.0689 1.2117 0.6486 0.107 Uiso 1 1 calc R
C8A C 0.1963(4) 1.1691(3) 0.7426(3) 0.0875(9) Uani 1 1 d .
C9A C 0.2938(4) 1.0993(3) 0.7466(2) 0.0894(10) Uani 1 1 d .
H9A H 0.3358 1.0994 0.8068 0.107 Uiso 1 1 calc R
C10A C 0.3283(3) 1.0302(3) 0.6617(2) 0.0778(8) Uani 1 1 d .
H10A H 0.3912 0.9823 0.6658 0.093 Uiso 1 1 calc R
C11A C 0.1578(6) 1.2445(4) 0.8343(3) 0.1256(14) Uani 1 1 d .
H11C H 0.0618 1.2575 0.8245 0.188 Uiso 1 1 calc R
H11B H 0.2275 1.3160 0.8502 0.188 Uiso 1 1 calc R
H11A H 0.1593 1.2085 0.8872 0.188 Uiso 1 1 calc R
C12A C 0.2991(6) 1.1134(3) 0.1828(3) 0.1031(12) Uani 1 1 d .
C13A C 0.1748(13) 1.0741(7) 0.1074(6) 0.207(4) Uani 1 1 d .
C14A C 0.4543(11) 1.1409(6) 0.1497(6) 0.170(3) Uani 1 1 d .
F1B F 0.3520(3) 0.43560(19) 0.07436(16) 0.1355(9) Uani 1 1 d .
F2B F 0.4478(4) 0.6622(3) 0.0654(2) 0.1732(13) Uani 1 1 d .
F3B F 0.2373(4) 0.6903(2) 0.09864(18) 0.1467(10) Uani 1 1 d .
F4B F 0.2634(3) 0.5630(2) -0.02765(17) 0.1489(10) Uani 1 1 d .
F5B F 0.0727(3) 0.5473(3) 0.1876(2) 0.1580(11) Uani 1 1 d .
F6B F 0.0660(3) 0.4244(2) 0.0520(2) 0.1643(11) Uani 1 1 d .
F7B F 0.1376(3) 0.3929(2) 0.1872(3) 0.1676(12) Uani 1 1 d .
O1B O 0.6328(3) 0.66194(19) 0.51305(18) 0.0960(7) Uani 1 1 d .
N1B N 0.4654(3) 0.6816(2) 0.3624(2) 0.0734(7) Uani 1 1 d .
H1NB H 0.476(3) 0.734(2) 0.410(2) 0.056(8) Uiso 1 1 d .
N2B N 0.3734(3) 0.6712(2) 0.2864(2) 0.0774(7) Uani 1 1 d .
C1B C 0.3842(3) 0.5733(2) 0.2251(2) 0.0744(8) Uani 1 1 d .
C2B C 0.4827(3) 0.5220(3) 0.2639(2) 0.0787(9) Uani 1 1 d .
H2B H 0.5074 0.4529 0.2354 0.094 Uiso 1 1 calc R
C3B C 0.5346(3) 0.5944(2) 0.3520(2) 0.0706(8) Uani 1 1 d .
C4B C 0.6324(3) 0.5926(2) 0.4356(2) 0.0724(8) Uani 1 1 d .
C5B C 0.7218(3) 0.5058(2) 0.4244(3) 0.0747(8) Uani 1 1 d .
C6B C 0.7673(4) 0.4529(3) 0.3358(3) 0.0943(10) Uani 1 1 d .
H6B H 0.7438 0.4728 0.2790 0.113 Uiso 1 1 calc R
C7B C 0.8477(4) 0.3705(3) 0.3312(3) 0.1064(12) Uani 1 1 d .
H7B H 0.8768 0.3355 0.2707 0.128 Uiso 1 1 calc R
C8B C 0.8860(4) 0.3385(3) 0.4124(4) 0.0953(11) Uani 1 1 d .
C9B C 0.8434(4) 0.3928(3) 0.4999(3) 0.0959(11) Uani 1 1 d .
H9B H 0.8689 0.3733 0.5565 0.115 Uiso 1 1 calc R
C10B C 0.7632(3) 0.4761(3) 0.5072(3) 0.0860(9) Uani 1 1 d .
H10B H 0.7371 0.5123 0.5683 0.103 Uiso 1 1 calc R
C11B C 0.9730(4) 0.2482(3) 0.4073(4) 0.1331(17) Uani 1 1 d .
H11E H 1.0032 0.2253 0.3420 0.200 Uiso 1 1 calc R
H11D H 0.9135 0.1835 0.4242 0.200 Uiso 1 1 calc R
H11F H 1.0576 0.2781 0.4526 0.200 Uiso 1 1 calc R
C12B C 0.2963(4) 0.5265(3) 0.1281(3) 0.0882(10) Uani 1 1 d .
C13B C 0.3127(6) 0.6110(4) 0.0638(3) 0.1106(12) Uani 1 1 d .
C14B C 0.1405(5) 0.4723(4) 0.1393(4) 0.1211(15) Uani 1 1 d .

loop_
_atom_site_aniso_label
_atom_site_aniso_U_11
_atom_site_aniso_U_22
_atom_site_aniso_U_33
_atom_site_aniso_U_23
_atom_site_aniso_U_13
_atom_site_aniso_U_12
F1A 0.292(4) 0.0950(16) 0.1170(17) 0.0409(14) 0.025(2) 0.093(2)
F2A 0.190(4) 0.442(9) 0.356(8) 0.294(8) -0.109(4) -0.027(5)
F3A 0.528(11) 0.138(3) 0.116(2) 0.014(2) -0.092(4) 0.027(4)
F4A 0.396(6) 0.199(3) 0.174(3) 0.102(3) -0.101(3) 0.041(4)
F5A 0.333(6) 0.228(4) 0.268(5) 0.139(4) 0.184(5) 0.152(5)
F6A 0.339(6) 0.214(3) 0.239(4) 0.170(3) 0.111(4) 0.075(4)
F7A 0.226(4) 0.267(6) 0.280(6) 0.143(5) -0.016(4) -0.059(4)
O1A 0.1135(17) 0.0662(12) 0.0801(14) 0.0212(10) 0.0087(12) 0.0384(12)
N1A 0.105(2) 0.0578(16) 0.0736(18) 0.0133(14) -0.0057(14) 0.0280(15)
N2A 0.138(3) 0.0723(17) 0.0696(17) 0.0135(14) -0.0038(16) 0.0387(16)
C1A 0.107(2) 0.0555(17) 0.073(2) 0.0135(15) -0.0060(18) 0.0232(16)
C2A 0.090(2) 0.0589(16) 0.071(2) 0.0138(14) 0.0023(16) 0.0242(15)
C3A 0.0762(19) 0.0580(16) 0.0704(19) 0.0119(14) -0.0016(15) 0.0193(14)
C4A 0.0713(18) 0.0512(15) 0.0712(18) 0.0150(14) 0.0030(14) 0.0127(13)
C5A 0.0716(18) 0.0620(16) 0.0697(19) 0.0167(14) 0.0054(15) 0.0212(14)
C6A 0.078(2) 0.080(2) 0.079(2) 0.0206(17) 0.0061(17) 0.0260(17)
C7A 0.099(2) 0.091(2) 0.087(2) 0.0179(19) 0.015(2) 0.044(2)
C8A 0.102(2) 0.088(2) 0.074(2) 0.0143(18) 0.0215(19) 0.0323(19)
C9A 0.101(3) 0.103(2) 0.070(2) 0.0227(19) 0.0062(19) 0.035(2)
C10A 0.084(2) 0.084(2) 0.073(2) 0.0235(17) 0.0076(17) 0.0312(17)
C11A 0.166(4) 0.121(3) 0.092(3) 0.008(2) 0.031(3) 0.056(3)
C12A 0.162(4) 0.077(2) 0.079(2) 0.025(2) 0.000(3) 0.041(2)
C13A 0.293(11) 0.176(7) 0.151(6) 0.112(6) -0.090(7) -0.026(7)
C14A 0.262(9) 0.118(5) 0.140(5) 0.053(4) 0.068(6) 0.035(5)
F1B 0.155(2) 0.1234(17) 0.1172(17) -0.0328(14) -0.0286(15) 0.0836(16)
F2B 0.157(3) 0.230(3) 0.125(2) 0.079(2) 0.0090(19) -0.014(2)
F3B 0.232(3) 0.0966(16) 0.1246(19) 0.0266(14) -0.0014(19) 0.0692(19)
F4B 0.210(3) 0.151(2) 0.0805(16) 0.0093(15) -0.0169(17) 0.053(2)
F5B 0.0975(17) 0.176(3) 0.208(3) 0.038(2) 0.0258(18) 0.0580(18)
F6B 0.131(2) 0.151(2) 0.184(3) 0.016(2) -0.059(2) 0.0058(17)
F7B 0.134(2) 0.1239(19) 0.251(3) 0.091(2) -0.028(2) -0.0053(16)
O1B 0.1122(18) 0.0802(14) 0.0931(17) 0.0055(13) -0.0061(14) 0.0357(13)
N1B 0.0859(18) 0.0577(15) 0.0762(19) 0.0081(14) 0.0036(15) 0.0255(13)
N2B 0.0864(17) 0.0661(15) 0.0836(18) 0.0158(13) 0.0038(15) 0.0293(13)
C1B 0.079(2) 0.0578(17) 0.083(2) 0.0095(15) 0.0076(17) 0.0176(15)
C2B 0.083(2) 0.0608(17) 0.092(2) 0.0070(17) 0.0008(18) 0.0279(16)
C3B 0.0711(18) 0.0544(16) 0.086(2) 0.0140(15) 0.0102(17) 0.0186(14)
C4B 0.0743(19) 0.0606(17) 0.080(2) 0.0135(16) 0.0051(17) 0.0145(15)
C5B 0.0682(18) 0.0657(18) 0.090(2) 0.0204(17) 0.0024(17) 0.0135(15)
C6B 0.089(2) 0.095(2) 0.103(3) 0.019(2) 0.003(2) 0.037(2)
C7B 0.090(3) 0.105(3) 0.123(3) 0.004(2) 0.015(2) 0.048(2)
C8B 0.067(2) 0.072(2) 0.152(4) 0.037(2) 0.007(2) 0.0167(16)
C9B 0.074(2) 0.091(2) 0.140(3) 0.059(3) 0.008(2) 0.0202(19)
C10B 0.075(2) 0.085(2) 0.101(3) 0.0310(19) 0.0096(18) 0.0144(17)
C11B 0.094(3) 0.094(3) 0.223(5) 0.044(3) 0.011(3) 0.043(2)
C12B 0.099(3) 0.071(2) 0.090(2) 0.0027(18) -0.005(2) 0.0299(19)
C13B 0.135(4) 0.102(3) 0.087(3) 0.011(2) 0.000(3) 0.025(3)
C14B 0.095(3) 0.104(3) 0.163(4) 0.031(3) -0.033(3) 0.024(3)

loop_
_atom_type_symbol
_atom_type_description
_atom_type_scat_dispersion_real
_atom_type_scat_dispersion_imag
_atom_type_scat_source
C C 0.0033 0.0016 'International Tables Vol C Tables 4.2.6.8 and 6.1.1.4'
H H 0.0000 0.0000 'International Tables Vol C Tables 4.2.6.8 and 6.1.1.4'
N N 0.0061 0.0033 'International Tables Vol C Tables 4.2.6.8 and 6.1.1.4'
O O 0.0106 0.0060 'International Tables Vol C Tables 4.2.6.8 and 6.1.1.4'
F F 0.0171 0.0103 'International Tables Vol C Tables 4.2.6.8 and 6.1.1.4'

loop_
_geom_angle_atom_site_label_1
_geom_angle_atom_site_label_2
_geom_angle_atom_site_label_3
_geom_angle
N2A N1A C3A 113.8(2)
N1A N2A C1A 103.6(3)
N2A C1A C2A 112.4(3)
N2A C1A C12A 120.1(3)
C2A C1A C12A 127.5(3)
C3A C2A C1A 104.8(2)
N1A C3A C2A 105.4(3)
N1A C3A C4A 120.3(2)
C2A C3A C4A 134.0(3)
O1A C4A C3A 118.7(3)
O1A C4A C5A 121.0(2)
C3A C4A C5A 120.3(2)
C10A C5A C6A 117.9(3)
C10A C5A C4A 119.3(3)
C6A C5A C4A 122.8(3)
C7A C6A C5A 120.6(3)
C8A C7A C6A 121.1(3)
C7A C8A C9A 118.5(3)
C7A C8A C11A 120.8(3)
C9A C8A C11A 120.7(3)
C10A C9A C8A 120.2(3)
C9A C10A C5A 121.7(3)
F1A C12A C13A 103.4(6)
F1A C12A C1A 108.1(3)
C13A C12A C1A 113.6(4)
F1A C12A C14A 102.1(4)
C13A C12A C14A 118.6(6)
C1A C12A C14A 109.6(4)
F2A C13A F4A 114.2(11)
F2A C13A F3A 105.6(8)
F4A C13A F3A 104.0(8)
F2A C13A C12A 116.2(7)
F4A C13A C12A 113.2(6)
F3A C13A C12A 101.7(9)
F5A C14A F7A 107.6(9)
F5A C14A F6A 108.6(6)
F7A C14A F6A 108.5(6)
F5A C14A C12A 113.5(6)
F7A C14A C12A 109.7(6)
F6A C14A C12A 108.8(7)
N2B N1B C3B 113.6(3)
N1B N2B C1B 103.9(2)
N2B C1B C2B 111.4(3)
N2B C1B C12B 122.3(3)
C2B C1B C12B 126.3(3)
C3B C2B C1B 105.3(3)
N1B C3B C2B 105.8(3)
N1B C3B C4B 118.4(3)
C2B C3B C4B 135.5(3)
O1B C4B C5B 121.5(3)
O1B C4B C3B 118.1(3)
C5B C4B C3B 120.4(3)
C6B C5B C10B 117.8(3)
C6B C5B C4B 123.8(3)
C10B C5B C4B 118.4(3)
C5B C6B C7B 120.2(4)
C8B C7B C6B 122.3(4)
C9B C8B C7B 117.2(3)
C9B C8B C11B 120.5(4)
C7B C8B C11B 122.3(4)
C8B C9B C10B 122.0(3)
C5B C10B C9B 120.4(4)
F1B C12B C14B 103.5(3)
F1B C12B C1B 107.9(3)
C14B C12B C1B 112.2(3)
F1B C12B C13B 104.6(3)
C14B C12B C13B 114.2(3)
C1B C12B C13B 113.4(3)
F2B C13B F4B 108.9(4)
F2B C13B F3B 107.5(4)
F4B C13B F3B 107.0(4)
F2B C13B C12B 110.6(4)
F4B C13B C12B 113.1(4)
F3B C13B C12B 109.5(4)
F5B C14B F7B 108.7(5)
F5B C14B F6B 107.2(4)
F7B C14B F6B 108.7(4)
F5B C14B C12B 110.9(4)
F7B C14B C12B 109.7(3)
F6B C14B C12B 111.6(4)

loop_
_geom_bond_atom_site_label_1
_geom_bond_atom_site_label_2
_geom_bond_distance
F1A C12A 1.384(4)
F2A C13A 1.196(11)
F3A C13A 1.447(12)
F4A C13A 1.308(6)
F5A C14A 1.213(7)
F6A C14A 1.356(6)
F7A C14A 1.288(8)
O1A C4A 1.228(3)
N1A N2A 1.333(3)
N1A C3A 1.353(4)
N2A C1A 1.333(4)
C1A C2A 1.386(4)
C1A C12A 1.500(4)
C2A C3A 1.381(3)
C3A C4A 1.462(4)
C4A C5A 1.477(4)
C5A C10A 1.384(4)
C5A C6A 1.390(4)
C6A C7A 1.385(4)
C7A C8A 1.376(5)
C8A C9A 1.393(4)
C8A C11A 1.496(4)
C9A C10A 1.376(4)
C12A C13A 1.482(8)
C12A C14A 1.530(9)
F1B C12B 1.398(3)
F2B C13B 1.290(5)
F3B C13B 1.330(5)
F4B C13B 1.312(4)
F5B C14B 1.296(5)
F6B C14B 1.340(5)
F7B C14B 1.321(5)
O1B C4B 1.212(3)
N1B N2B 1.329(3)
N1B C3B 1.352(3)
N2B C1B 1.330(3)
C1B C2B 1.400(4)
C1B C12B 1.505(5)
C2B C3B 1.356(4)
C3B C4B 1.490(4)
C4B C5B 1.476(4)
C5B C6B 1.379(4)
C5B C10B 1.381(4)
C6B C7B 1.381(4)
C7B C8B 1.366(5)
C8B C9B 1.361(5)
C8B C11B 1.505(5)
C9B C10B 1.385(4)
C12B C14B 1.504(6)
C12B C13B 1.531(5)

loop_
_geom_torsion_atom_site_label_1
_geom_torsion_atom_site_label_2
_geom_torsion_atom_site_label_3
_geom_torsion_atom_site_label_4
_geom_torsion
C3A N1A N2A C1A -0.3(4)
N1A N2A C1A C2A 0.1(4)
N1A N2A C1A C12A 177.8(3)
N2A C1A C2A C3A 0.2(4)
C12A C1A C2A C3A -177.4(4)
N2A N1A C3A C2A 0.5(4)
N2A N1A C3A C4A -174.2(3)
C1A C2A C3A N1A -0.4(3)
C1A C2A C3A C4A 173.2(3)
N1A C3A C4A O1A 20.5(4)
C2A C3A C4A O1A -152.4(3)
N1A C3A C4A C5A -161.5(3)
C2A C3A C4A C5A 25.7(5)
O1A C4A C5A C10A 18.5(4)
C3A C4A C5A C10A -159.5(3)
O1A C4A C5A C6A -158.3(3)
C3A C4A C5A C6A 23.7(4)
C10A C5A C6A C7A 1.5(5)
C4A C5A C6A C7A 178.3(3)
C5A C6A C7A C8A 0.6(5)
C6A C7A C8A C9A -1.4(5)
C6A C7A C8A C11A 178.8(3)
C7A C8A C9A C10A 0.1(5)
C11A C8A C9A C10A 179.9(3)
C8A C9A C10A C5A 2.0(5)
C6A C5A C10A C9A -2.8(5)
C4A C5A C10A C9A -179.8(3)
N2A C1A C12A F1A 172.5(3)
C2A C1A C12A F1A -10.1(6)
N2A C1A C12A C13A 58.4(8)
C2A C1A C12A C13A -124.2(7)
N2A C1A C12A C14A -77.0(5)
C2A C1A C12A C14A 100.5(5)
F1A C12A C13A F2A -78.5(11)
C1A C12A C13A F2A 38.4(14)
C14A C12A C13A F2A 169.4(10)
F1A C12A C13A F4A 56.6(11)
C1A C12A C13A F4A 173.5(8)
C14A C12A C13A F4A -55.5(12)
F1A C12A C13A F3A 167.5(5)
C1A C12A C13A F3A -75.6(7)
C14A C12A C13A F3A 55.4(6)
F1A C12A C14A F5A 176.4(6)
C13A C12A C14A F5A -70.8(8)
C1A C12A C14A F5A 62.0(8)
F1A C12A C14A F7A 56.0(6)
C13A C12A C14A F7A 168.8(6)
C1A C12A C14A F7A -58.4(6)
F1A C12A C14A F6A -62.5(6)
C13A C12A C14A F6A 50.3(8)
C1A C12A C14A F6A -176.9(4)
C3B N1B N2B C1B 0.1(3)
N1B N2B C1B C2B 0.6(3)
N1B N2B C1B C12B 179.4(3)
N2B C1B C2B C3B -1.1(4)
C12B C1B C2B C3B -179.8(3)
N2B N1B C3B C2B -0.8(4)
N2B N1B C3B C4B -175.7(2)
C1B C2B C3B N1B 1.1(3)
C1B C2B C3B C4B 174.7(3)
N1B C3B C4B O1B 8.3(4)
C2B C3B C4B O1B -164.7(4)
N1B C3B C4B C5B -173.8(3)
C2B C3B C4B C5B 13.2(5)
O1B C4B C5B C6B -156.2(3)
C3B C4B C5B C6B 26.0(5)
O1B C4B C5B C10B 23.4(5)
C3B C4B C5B C10B -154.4(3)
C10B C5B C6B C7B 2.0(5)
C4B C5B C6B C7B -178.4(3)
C5B C6B C7B C8B -0.4(6)
C6B C7B C8B C9B -0.9(6)
C6B C7B C8B C11B 179.7(3)
C7B C8B C9B C10B 0.7(5)
C11B C8B C9B C10B -179.9(3)
C6B C5B C10B C9B -2.3(5)
C4B C5B C10B C9B 178.1(3)
C8B C9B C10B C5B 0.9(5)
N2B C1B C12B F1B 169.2(3)
C2B C1B C12B F1B -12.3(5)
N2B C1B C12B C14B -77.5(4)
C2B C1B C12B C14B 101.1(4)
N2B C1B C12B C13B 53.8(5)
C2B C1B C12B C13B -127.6(4)
F1B C12B C13B F2B -73.9(4)
C14B C12B C13B F2B 173.7(4)
C1B C12B C13B F2B 43.4(5)
F1B C12B C13B F4B 48.5(5)
C14B C12B C13B F4B -63.9(5)
C1B C12B C13B F4B 165.8(4)
F1B C12B C13B F3B 167.8(3)
C14B C12B C13B F3B 55.4(5)
C1B C12B C13B F3B -74.9(5)
F1B C12B C14B F5B -179.4(4)
C1B C12B C14B F5B 64.6(4)
C13B C12B C14B F5B -66.3(5)
F1B C12B C14B F7B 60.6(5)
C1B C12B C14B F7B -55.5(5)
C13B C12B C14B F7B 173.7(4)
F1B C12B C14B F6B -59.9(4)
C1B C12B C14B F6B -175.9(3)
C13B C12B C14B F6B 53.2(5)
